data_2014937
loop_
_publ_author_name
'Stephan Christgau'
'Jette Odderhede'
'Kenny Stahl'
'Jens E. T. Andersen'

_publ_section_title
;
 Strontium <small>D</small>-glutamate hexahydrate and strontium
 di(hydrogen <small>L</small>-glutamate) pentahydrate
;
_journal_issue 6
_journal_name_full 'Acta Crystallographica Section C'
_journal_page_first m259
_journal_page_last m262
_journal_paper_doi 10.1107/S0108270105011820
_journal_volume 61
_journal_year 2005
_chemical_formula_iupac 'Sr(C5 H8 N O4)2, 5H2 O'
_chemical_formula_moiety 'Sr 2+, 2C5 H8 N O4 2-, 5H2 O'
_chemical_formula_sum 'C10 H26 N2 O13 Sr'
_chemical_formula_weight 469.95
_chemical_name_common 'Strontium di(hydrogen-L-glutamate) pentahydrate'
_chemical_name_systematic
;
  Strontium di(hydrogen-L-glutamate) pentahydrate
;
_space_group_IT_number 4
_symmetry_cell_setting monoclinic
_symmetry_space_group_name_Hall 'P 2yb'
_symmetry_space_group_name_H-M 'P 1 21 1'
_atom_sites_solution_hydrogens difmap
_atom_sites_solution_primary direct
_atom_sites_solution_secondary difmap
_audit_creation_method SHELXL-97
_cell_angle_alpha 90.00
_cell_angle_beta 100.5210(10)
_cell_angle_gamma 90.00
_cell_formula_units_Z 2
_cell_length_a 8.7097(5)
_cell_length_b 7.2450(4)
_cell_length_c 14.5854(8)
_cell_measurement_reflns_used 4782
_cell_measurement_temperature 117(2)
_cell_measurement_theta_max 29.98
_cell_measurement_theta_min 2.38
_cell_volume 904.89(9)
_computing_cell_refinement 'SAINT-Plus (Bruker, 1999)'
_computing_data_collection 'SMART (Bruker, 1999)'
_computing_data_reduction 'SAINT-Plus and SADABS (Sheldrick, 2002)'
_computing_molecular_graphics 'ORTEP-3 (Farrugia, 1997) and ATOMS (Dowty, 2000)'
_computing_publication_material SHELXTL
_computing_structure_refinement SHELXTL
_computing_structure_solution 'SHELXTL (Sheldrick, 2000)'
_diffrn_ambient_temperature 120(2)
_diffrn_measured_fraction_theta_full 0.991
_diffrn_measured_fraction_theta_max 0.971
_diffrn_measurement_device_type 'Bruker SMART APEX diffractometer'
_diffrn_measurement_method '\w scans, frame data integration'
_diffrn_radiation_monochromator graphite
_diffrn_radiation_source 'fine-focus sealed tube'
_diffrn_radiation_type MoK\a
_diffrn_radiation_wavelength 0.71073
_diffrn_reflns_av_R_equivalents 0.0207
_diffrn_reflns_av_sigmaI/netI 0.0673
_diffrn_reflns_limit_h_max 12
_diffrn_reflns_limit_h_min -11
_diffrn_reflns_limit_k_max 10
_diffrn_reflns_limit_k_min -9
_diffrn_reflns_limit_l_max 18
_diffrn_reflns_limit_l_min -20
_diffrn_reflns_number 7102
_diffrn_reflns_theta_full 29.00
_diffrn_reflns_theta_max 29.96
_diffrn_reflns_theta_min 2.38
_diffrn_standards_number 0
_exptl_absorpt_coefficient_mu 3.049
_exptl_absorpt_correction_T_max 0.8828
_exptl_absorpt_correction_T_min 0.6333
_exptl_absorpt_correction_type multi-scan
_exptl_absorpt_process_details
;
(SADABS; Sheldrick, 2002)
;
_exptl_crystal_colour colourless
_exptl_crystal_density_diffrn 1.725
_exptl_crystal_density_method 'not measured'
_exptl_crystal_description plate
_exptl_crystal_F_000 484
_exptl_crystal_size_max 0.46
_exptl_crystal_size_mid 0.15
_exptl_crystal_size_min 0.04
_refine_diff_density_max 0.738
_refine_diff_density_min -0.327
_refine_ls_abs_structure_details 'Flack (1983), 1850 Friedel pairs'
_refine_ls_abs_structure_Flack 0.010(5)
_refine_ls_extinction_method none
_refine_ls_goodness_of_fit_ref 0.794
_refine_ls_hydrogen_treatment mixed
_refine_ls_matrix_type full
_refine_ls_number_parameters 283
_refine_ls_number_reflns 4586
_refine_ls_number_restraints 17
_refine_ls_restrained_S_all 0.793
_refine_ls_R_factor_all 0.0290
_refine_ls_R_factor_gt 0.0256
_refine_ls_shift/su_max 0.001
_refine_ls_shift/su_mean 0.000
_refine_ls_structure_factor_coef Fsqd
_refine_ls_weighting_details w=1/[\s^2^(Fo^2^)]
_refine_ls_weighting_scheme calc
_refine_ls_wR_factor_gt 0.0528
_refine_ls_wR_factor_ref 0.0536
_reflns_number_gt 4179
_reflns_number_total 4586
_reflns_threshold_expression I>2\s(I)
_cod_data_source_file sx1171.cif
_cod_data_source_block II
_cod_original_sg_symbol_H-M 'P 21'
_cod_database_code 2014937
_cod_database_fobs_code 2014937

loop_
_symmetry_equiv_pos_as_xyz
'x, y, z'
'-x, y+1/2, -z'

loop_
_atom_site_label
_atom_site_fract_x
_atom_site_fract_y
_atom_site_fract_z
_atom_site_U_iso_or_equiv
_atom_site_adp_type
_atom_site_calc_flag
_atom_site_refinement_flags
_atom_site_occupancy
_atom_site_disorder_assembly
_atom_site_disorder_group
_atom_site_type_symbol
Sr1 0.932020(19) 0.16270(5) 0.417546(11) 0.00873(5) Uani d . 1 . . Sr
O5 1.1124(3) 0.3690(3) 0.33635(17) 0.0187(5) Uani d D 1 . . O
O6 1.1111(3) -0.0453(3) 0.33451(16) 0.0146(5) Uani d D 1 . . O
O7 0.78680(18) 0.1907(3) 0.24323(11) 0.0143(4) Uani d D 1 . . O
O8 0.35864(19) 0.1455(4) 0.28977(12) 0.0218(4) Uani d D 1 . . O
O9 1.0634(2) 0.2480(3) 0.80663(13) 0.0206(4) Uani d D 1 . . O
O11 0.1279(2) 0.3170(3) 0.55534(14) 0.0120(4) Uani d . 1 . . O
O12 0.1458(2) 0.0119(3) 0.56695(14) 0.0133(4) Uani d . 1 . . O
O13 0.77427(14) 0.1673(4) 0.55646(9) 0.0122(3) Uani d . 1 . . O
O14 0.63131(15) 0.1599(4) 0.41515(9) 0.0133(3) Uani d . 1 . . O
O21 0.8866(2) -0.0449(3) 0.84618(12) 0.0233(4) Uani d . 1 . . O
O22 1.01166(17) -0.3115(3) 0.88272(10) 0.0172(4) Uani d . 1 . . O
O23 0.57147(17) -0.8159(3) 0.87965(10) 0.0153(4) Uani d . 1 . . O
O24 0.42711(19) -0.5604(2) 0.86319(12) 0.0145(3) Uani d . 1 . . O
N11 0.3188(2) 0.0846(3) 0.75108(14) 0.0120(4) Uani d D 1 . . N
N21 0.7758(2) -0.0354(3) 1.00541(14) 0.0123(4) Uani d D 1 . . N
C11 0.19157(19) 0.1710(5) 0.59123(12) 0.0095(3) Uani d . 1 . . C
C12 0.3377(2) 0.1920(4) 0.66696(14) 0.0101(5) Uani d . 1 . . C
C13 0.4835(2) 0.1268(3) 0.63076(15) 0.0120(5) Uani d . 1 . . C
C14 0.4996(3) 0.2275(3) 0.54154(16) 0.0151(5) Uani d . 1 . . C
C15 0.6434(2) 0.1803(5) 0.50156(14) 0.0110(4) Uani d . 1 . . C
C21 0.9153(3) -0.1877(3) 0.89410(16) 0.0118(4) Uani d . 1 . . C
C22 0.8221(3) -0.2185(3) 0.97207(15) 0.0109(4) Uani d . 1 . . C
C23 0.6730(2) -0.3311(6) 0.93811(13) 0.0140(4) Uani d . 1 . . C
C24 0.7032(3) -0.5316(3) 0.91896(17) 0.0147(5) Uani d . 1 . . C
C25 0.5559(3) -0.6423(3) 0.88471(15) 0.0113(4) Uani d . 1 . . C
H1 1.149(4) 0.454(4) 0.368(3) 0.028 Uiso d D 1 . . H
H2 1.090(4) 0.407(4) 0.2820(14) 0.028 Uiso d D 1 . . H
H3 1.148(4) -0.126(4) 0.371(2) 0.022 Uiso d D 1 . . H
H4 1.183(3) 0.002(4) 0.3135(19) 0.022 Uiso d D 1 . . H
H5 0.850(3) 0.202(4) 0.2093(15) 0.021 Uiso d D 1 . . H
H6 0.713(2) 0.132(4) 0.2185(16) 0.021 Uiso d D 1 . . H
H7 0.440(2) 0.148(6) 0.3264(16) 0.033 Uiso d D 1 . . H
H8 0.308(3) 0.240(3) 0.296(2) 0.033 Uiso d D 1 . . H
H9 1.014(3) 0.157(4) 0.8198(19) 0.031 Uiso d D 1 . . H
H10 1.009(3) 0.323(4) 0.7754(19) 0.031 Uiso d D 1 . . H
H11 0.3506 0.3227 0.6840 0.012 Uiso calc R 1 . . H
H12 0.232(2) 0.126(4) 0.7688(16) 0.014 Uiso d D 1 . . H
H13 0.309(3) -0.034(2) 0.7405(18) 0.014 Uiso d D 1 . . H
H14 0.401(2) 0.090(4) 0.7961(14) 0.014 Uiso d D 1 . . H
H15 0.5755 0.1492 0.6779 0.014 Uiso calc R 1 . . H
H16 0.4762 -0.0050 0.6189 0.014 Uiso calc R 1 . . H
H17 0.4080 0.2008 0.4947 0.018 Uiso calc R 1 . . H
H18 0.5001 0.3592 0.5536 0.018 Uiso calc R 1 . . H
H21 0.8875 -0.2837 1.0238 0.013 Uiso calc R 1 . . H
H22 0.715(3) -0.053(4) 1.0498(16) 0.015 Uiso d D 1 . . H
H23 0.725(3) 0.026(4) 0.9574(14) 0.015 Uiso d D 1 . . H
H24 0.855(2) 0.027(3) 1.0391(16) 0.015 Uiso d D 1 . . H
H25 0.6070 -0.3246 0.9849 0.017 Uiso calc R 1 . . H
H26 0.6163 -0.2753 0.8815 0.017 Uiso calc R 1 . . H
H27 0.7592 -0.5877 0.9757 0.018 Uiso calc R 1 . . H
H28 0.7698 -0.5381 0.8726 0.018 Uiso calc R 1 . . H

loop_
_atom_site_aniso_label
_atom_site_aniso_U_11
_atom_site_aniso_U_22
_atom_site_aniso_U_33
_atom_site_aniso_U_12
_atom_site_aniso_U_13
_atom_site_aniso_U_23
Sr1 0.00914(8) 0.00785(8) 0.00920(8) -0.00016(12) 0.00164(5) 0.00005(13)
O5 0.0283(14) 0.0137(12) 0.0142(12) -0.0054(10) 0.0043(11) -0.0024(9)
O6 0.0144(11) 0.0138(11) 0.0164(12) 0.0028(9) 0.0051(9) 0.0029(9)
O7 0.0137(7) 0.0177(13) 0.0117(7) -0.0038(7) 0.0031(5) -0.0022(8)
O8 0.0171(8) 0.0266(13) 0.0206(8) 0.0020(10) 0.0000(6) -0.0007(10)
O9 0.0176(10) 0.0251(10) 0.0186(10) 0.0022(7) 0.0022(7) 0.0037(8)
O11 0.0139(10) 0.0080(10) 0.0138(10) 0.0023(7) 0.0017(8) 0.0002(8)
O12 0.0132(10) 0.0105(10) 0.0149(10) -0.0016(7) -0.0007(7) -0.0023(8)
O13 0.0117(6) 0.0117(6) 0.0132(6) 0.0024(11) 0.0020(5) 0.0011(11)
O14 0.0124(6) 0.0149(7) 0.0127(6) -0.0011(10) 0.0031(5) -0.0028(11)
O21 0.0362(11) 0.0176(9) 0.0199(10) 0.0097(8) 0.0155(8) 0.0085(8)
O22 0.0157(7) 0.0210(12) 0.0160(7) 0.0070(8) 0.0062(6) 0.0041(8)
O23 0.0154(7) 0.0099(10) 0.0191(7) -0.0004(8) -0.0004(5) -0.0010(9)
O24 0.0123(8) 0.0155(9) 0.0161(9) 0.0008(6) 0.0038(7) -0.0001(7)
N11 0.0129(10) 0.0119(9) 0.0106(9) -0.0009(8) 0.0007(7) 0.0001(8)
N21 0.0128(10) 0.0127(10) 0.0121(10) -0.0027(8) 0.0037(8) -0.0031(8)
C11 0.0082(8) 0.0121(9) 0.0089(8) -0.0026(14) 0.0040(6) -0.0049(14)
C12 0.0096(9) 0.0098(15) 0.0104(9) -0.0004(8) 0.0008(7) 0.0021(9)
C13 0.0101(10) 0.0119(16) 0.0142(10) 0.0017(7) 0.0027(8) 0.0001(8)
C14 0.0124(11) 0.0198(12) 0.0139(11) 0.0050(8) 0.0042(9) 0.0035(9)
C15 0.0127(9) 0.0041(11) 0.0170(9) -0.0009(11) 0.0047(7) 0.0017(12)
C21 0.0104(11) 0.0135(12) 0.0109(11) -0.0019(8) 0.0007(8) -0.0017(9)
C22 0.0130(11) 0.0106(11) 0.0095(10) 0.0007(8) 0.0031(8) 0.0005(8)
C23 0.0126(8) 0.0139(9) 0.0161(9) -0.0011(15) 0.0040(7) -0.0018(16)
C24 0.0123(11) 0.0134(12) 0.0181(12) 0.0004(9) 0.0020(9) -0.0004(10)
C25 0.0140(11) 0.0141(12) 0.0064(10) -0.0014(8) 0.0035(8) -0.0001(8)

loop_
_atom_type_symbol
_atom_type_description
_atom_type_scat_dispersion_real
_atom_type_scat_dispersion_imag
_atom_type_scat_source
C C 0.0033 0.0016 'International Tables Vol C Tables 4.2.6.8 and 6.1.1.4'
H H 0.0000 0.0000 'International Tables Vol C Tables 4.2.6.8 and 6.1.1.4'
N N 0.0061 0.0033 'International Tables Vol C Tables 4.2.6.8 and 6.1.1.4'
O O 0.0106 0.0060 'International Tables Vol C Tables 4.2.6.8 and 6.1.1.4'
Sr Sr -1.5307 3.2498 'International Tables Vol C Tables 4.2.6.8 and 6.1.1.4'

loop_
_geom_angle_atom_site_label_1
_geom_angle_atom_site_label_2
_geom_angle_atom_site_label_3
_geom_angle_site_symmetry_1
_geom_angle_site_symmetry_3
_geom_angle
_geom_angle_publ_flag
O11 Sr1 O5 2_646 . 140.85(7) no
O11 Sr1 O14 2_646 . 76.48(8) no
O5 Sr1 O14 . . 133.21(8) no
O11 Sr1 O6 2_646 . 70.71(7) no
O5 Sr1 O6 . . 70.15(5) no
O14 Sr1 O6 . . 132.02(7) no
O11 Sr1 O7 2_646 . 98.43(6) no
O5 Sr1 O7 . . 74.93(7) no
O14 Sr1 O7 . . 71.58(4) no
O6 Sr1 O7 . . 79.60(6) no
O11 Sr1 O11 2_646 1_655 114.33(5) no
O5 Sr1 O11 . 1_655 75.11(7) no
O14 Sr1 O11 . 1_655 121.41(6) no
O6 Sr1 O11 . 1_655 103.85(7) no
O7 Sr1 O11 . 1_655 146.47(6) no
O11 Sr1 O12 2_646 2_656 147.92(4) no
O5 Sr1 O12 . 2_656 71.01(7) no
O14 Sr1 O12 . 2_656 74.70(8) no
O6 Sr1 O12 . 2_656 140.80(7) no
O7 Sr1 O12 . 2_656 85.60(6) no
O11 Sr1 O12 1_655 2_656 70.66(6) no
O11 Sr1 O13 2_646 . 75.48(8) no
O5 Sr1 O13 . . 141.36(8) no
O14 Sr1 O13 . . 49.57(4) no
O6 Sr1 O13 . . 142.85(8) no
O7 Sr1 O13 . . 120.87(4) no
O11 Sr1 O13 1_655 . 76.43(6) no
O12 Sr1 O13 2_656 . 75.24(8) no
O11 Sr1 O12 2_646 1_655 68.38(6) no
O5 Sr1 O12 . 1_655 101.90(7) no
O14 Sr1 O12 . 1_655 121.79(6) no
O6 Sr1 O12 . 1_655 76.65(7) no
O7 Sr1 O12 . 1_655 155.58(6) no
O11 Sr1 O12 1_655 1_655 47.93(4) no
O12 Sr1 O12 2_656 1_655 116.72(5) no
O13 Sr1 O12 . 1_655 76.99(6) no
O12 C11 O11 . . 124.21(17) no
O12 C11 C12 . . 118.4(3) no
O11 C11 C12 . . 117.3(3) no
N11 C12 C11 . . 109.90(19) no
N11 C12 C13 . . 110.19(18) no
C11 C12 C13 . . 110.58(17) no
N11 C12 H11 . . 108.7 no
C11 C12 H11 . . 108.7 no
C13 C12 H11 . . 108.7 no
C12 N11 H12 . . 106.9(16) no
C12 N11 H13 . . 113.0(17) no
H12 N11 H13 . . 109(2) no
C12 N11 H14 . . 113.5(17) no
H12 N11 H14 . . 113(2) no
H13 N11 H14 . . 102(2) no
C14 C13 C12 . . 110.96(18) no
C14 C13 H15 . . 109.4 no
C12 C13 H15 . . 109.4 no
C14 C13 H16 . . 109.4 no
C12 C13 H16 . . 109.4 no
H15 C13 H16 . . 108.0 no
C15 C14 C13 . . 115.7(2) no
C15 C14 H17 . . 108.4 no
C13 C14 H17 . . 108.4 no
C15 C14 H18 . . 108.4 no
C13 C14 H18 . . 108.4 no
H17 C14 H18 . . 107.4 no
O14 C15 O13 . . 121.66(17) no
O14 C15 C14 . . 119.36(18) no
O13 C15 C14 . . 118.95(19) no
O21 C21 O22 . . 125.9(2) no
O21 C21 C22 . . 117.3(2) no
O22 C21 C22 . . 116.8(2) no
N21 C22 C21 . . 108.90(19) no
N21 C22 C23 . . 108.3(2) no
C21 C22 C23 . . 111.70(18) no
N21 C22 H21 . . 109.3 no
C21 C22 H21 . . 109.3 no
C23 C22 H21 . . 109.3 no
C22 N21 H22 . . 109.4(18) no
C22 N21 H23 . . 108.6(18) no
H22 N21 H23 . . 111(2) no
C22 N21 H24 . . 113.6(17) no
H22 N21 H24 . . 100(2) no
H23 N21 H24 . . 114(3) no
C24 C23 C22 . . 113.87(19) no
C24 C23 H25 . . 108.8 no
C22 C23 H25 . . 108.8 no
C24 C23 H26 . . 108.8 no
C22 C23 H26 . . 108.8 no
H25 C23 H26 . . 107.7 no
C23 C24 C25 . . 113.81(19) no
C23 C24 H27 . . 108.8 no
C25 C24 H27 . . 108.8 no
C23 C24 H28 . . 108.8 no
C25 C24 H28 . . 108.8 no
H27 C24 H28 . . 107.7 no
O24 C25 O23 . . 123.6(2) no
O24 C25 C24 . . 119.6(2) no
O23 C25 C24 . . 116.7(2) no
H1 O5 H2 . . 107(4) no
H3 O6 H4 . . 108(3) no
H5 O7 H6 . . 111(3) no
H7 O8 H8 . . 109(4) no
H9 O9 H10 . . 113(3) no

loop_
_geom_bond_atom_site_label_1
_geom_bond_atom_site_label_2
_geom_bond_site_symmetry_2
_geom_bond_distance
_geom_bond_publ_flag
Sr1 O11 2_646 2.603(2) yes
Sr1 O5 . 2.605(2) yes
Sr1 O14 . 2.6130(13) yes
Sr1 O6 . 2.619(2) yes
Sr1 O7 . 2.6326(16) yes
Sr1 O11 1_655 2.636(2) yes
Sr1 O12 2_656 2.639(2) yes
Sr1 O13 . 2.6478(12) yes
Sr1 O12 1_655 2.816(2) yes
O11 C11 . 1.263(4) no
O12 C11 . 1.250(4) no
C11 C12 . 1.533(3) no
C12 N11 . 1.487(3) no
C12 C13 . 1.536(3) no
C12 H11 . 0.9800 no
N11 H12 . 0.894(16) no
N11 H13 . 0.874(17) no
N11 H14 . 0.879(17) no
C13 C14 . 1.520(3) no
C13 H15 . 0.9700 no
C13 H16 . 0.9700 no
C14 C15 . 1.514(3) no
C14 H17 . 0.9700 no
C14 H18 . 0.9700 no
C15 O14 . 1.254(2) no
C15 O13 . 1.271(2) no
O21 C21 . 1.248(3) no
O22 C21 . 1.260(3) no
C21 C22 . 1.530(3) no
C22 N21 . 1.494(3) no
C22 C23 . 1.537(3) no
C22 H21 . 0.9800 no
N21 H22 . 0.918(16) no
N21 H23 . 0.879(17) no
N21 H24 . 0.894(17) no
C23 C24 . 1.511(5) no
C23 H25 . 0.9700 no
C23 H26 . 0.9700 no
C24 C25 . 1.519(3) no
C24 H27 . 0.9700 no
C24 H28 . 0.9700 no
C25 O24 . 1.257(3) no
C25 O23 . 1.268(3) no
O5 H1 . 0.798(18) no
O5 H2 . 0.828(17) no
O6 H3 . 0.815(18) no
O6 H4 . 0.825(17) no
O7 H5 . 0.811(16) no
O7 H6 . 0.803(17) no
O8 H7 . 0.808(17) no
O8 H8 . 0.832(18) no
O9 H9 . 0.829(19) no
O9 H10 . 0.805(18) no

loop_
_geom_hbond_atom_site_label_D
_geom_hbond_atom_site_label_H
_geom_hbond_atom_site_label_A
_geom_hbond_site_symmetry_A
_geom_hbond_distance_DH
_geom_hbond_distance_HA
_geom_hbond_distance_DA
_geom_hbond_angle_DHA
N11 H12 O9 1_455 0.894(16) 1.882(16) 2.769(3) 171(3)
N11 H13 O7 2_646 0.874(17) 2.191(19) 3.004(3) 155(2)
N11 H14 O23 1_565 0.879(17) 1.870(18) 2.715(3) 161(2)
N21 H22 O24 2_657 0.918(16) 1.927(17) 2.840(3) 173(3)
N21 H23 O23 1_565 0.879(17) 1.956(18) 2.805(3) 162(2)
N21 H24 O22 2_757 0.894(17) 1.879(18) 2.760(3) 168(2)
O5 H1 O13 2_756 0.798(18) 1.946(18) 2.743(3) 177(4)
O5 H2 O21 2_756 0.828(17) 1.95(2) 2.736(3) 158(3)
O6 H3 O13 2_746 0.815(18) 1.888(19) 2.698(3) 173(4)
O6 H4 O8 1_655 0.825(17) 1.928(19) 2.738(3) 167(3)
O7 H5 O22 2_756 0.811(16) 1.962(16) 2.763(2) 170(3)
O7 H6 O24 2_656 0.803(17) 2.076(19) 2.852(2) 163(3)
O8 H7 O14 1 0.808(17) 1.914(17) 2.722(2) 178(4)
O8 H8 O5 1_455 0.832(18) 2.11(2) 2.866(3) 150(3)
O9 H9 O21 1 0.829(19) 1.917(19) 2.745(3) 176(3)
O9 H10 O6 2_756 0.805(18) 1.99(2) 2.765(3) 161(3)
